data_7157275
loop_
_publ_author_name
'Zhou, Hui'
'Wang, Rui'
'Zhang, Hui'
'Chen, Wei'
'Lu, Xiao-Bing'

_publ_section_title
;
 Access to 1,3-oxazine-2,4-diones/1,3-thiazine-2,4-diones via
 organocatalytic CO<sub>2</sub>/COS incorporation into allenamides.
;
_journal_issue 5
_journal_name_full 'Organic &amp; biomolecular chemistry'
_journal_page_first 905
_journal_page_last 911
_journal_paper_doi 10.1039/c9ob02398d
_journal_volume 18
_journal_year 2020
_chemical_absolute_configuration ad
_chemical_formula_sum 'C19 H17 N O2 S'
_chemical_formula_weight 323.40
_space_group_IT_number 19
_space_group_name_Hall 'P 2ac 2ab'
_space_group_name_H-M_alt 'P 21 21 21'
_symmetry_cell_setting orthorhombic
_symmetry_space_group_name_H-M 'P 21 21 21'
_atom_sites_solution_hydrogens geom
_atom_sites_solution_primary direct
_atom_sites_solution_secondary difmap
_audit_creation_method SHELXL-97
_audit_update_record
;
2018-07-31 deposited with the CCDC.	2019-12-30 downloaded from the CCDC.
;
_cell_angle_alpha 90.00
_cell_angle_beta 90.00
_cell_angle_gamma 90.00
_cell_formula_units_Z 4
_cell_length_a 5.5128(6)
_cell_length_b 14.1945(18)
_cell_length_c 20.649(3)
_cell_measurement_reflns_used 961
_cell_measurement_temperature 296(2)
_cell_measurement_theta_max 17.7025
_cell_measurement_theta_min 2.4394
_cell_volume 1615.8(4)
_computing_cell_refinement 'Bruker SMART'
_computing_data_collection 'Bruker SMART'
_computing_data_reduction 'Bruker SAINT'
_computing_molecular_graphics 'Bruker SHELXTL'
_computing_publication_material 'Bruker SHELXTL'
_computing_structure_refinement 'SHELXL-97 (Sheldrick, 1997)'
_computing_structure_solution 'SHELXS-97 (Sheldrick, 1990)'
_diffrn_ambient_temperature 296(2)
_diffrn_measured_fraction_theta_full 0.995
_diffrn_measured_fraction_theta_max 0.995
_diffrn_measurement_device_type 'CCD area detector'
_diffrn_measurement_method 'phi and omega scans'
_diffrn_radiation_monochromator graphite
_diffrn_radiation_source 'fine-focus sealed tube'
_diffrn_radiation_type MoK\a
_diffrn_radiation_wavelength 0.71073
_diffrn_reflns_av_R_equivalents 0.1077
_diffrn_reflns_av_sigmaI/netI 0.1468
_diffrn_reflns_limit_h_max 6
_diffrn_reflns_limit_h_min -7
_diffrn_reflns_limit_k_max 17
_diffrn_reflns_limit_k_min -18
_diffrn_reflns_limit_l_max 20
_diffrn_reflns_limit_l_min -26
_diffrn_reflns_number 12082
_diffrn_reflns_theta_full 27.52
_diffrn_reflns_theta_max 27.52
_diffrn_reflns_theta_min 1.74
_exptl_absorpt_coefficient_mu 0.209
_exptl_absorpt_correction_T_max 0.7456
_exptl_absorpt_correction_T_min 0.5998
_exptl_absorpt_correction_type multi-scan
_exptl_crystal_colour colorless
_exptl_crystal_density_diffrn 1.329
_exptl_crystal_density_method 'not measured'
_exptl_crystal_description block
_exptl_crystal_F_000 680
_exptl_crystal_size_max 0.16
_exptl_crystal_size_mid 0.12
_exptl_crystal_size_min 0.10
_refine_diff_density_max 0.222
_refine_diff_density_min -0.302
_refine_diff_density_rms 0.053
_refine_ls_abs_structure_details 'Flack H D (1983), Acta Cryst. A39, 876-881'
_refine_ls_abs_structure_Flack 0.95(17)
_refine_ls_extinction_method none
_refine_ls_goodness_of_fit_ref 0.964
_refine_ls_hydrogen_treatment mixed
_refine_ls_matrix_type full
_refine_ls_number_parameters 208
_refine_ls_number_reflns 3680
_refine_ls_number_restraints 59
_refine_ls_restrained_S_all 0.958
_refine_ls_R_factor_all 0.1723
_refine_ls_R_factor_gt 0.0643
_refine_ls_shift/su_max 0.000
_refine_ls_shift/su_mean 0.000
_refine_ls_structure_factor_coef Fsqd
_refine_ls_weighting_details 'calc w=1/[\s^2^(Fo^2^)+(0.0585P)^2^+0.0000P] where P=(Fo^2^+2Fc^2^)/3'
_refine_ls_weighting_scheme calc
_refine_ls_wR_factor_gt 0.1311
_refine_ls_wR_factor_ref 0.1734
_reflns_number_gt 1611
_reflns_number_total 3680
_reflns_threshold_expression >2sigma(I)
_cod_data_source_file c9ob02398d2.cif
_cod_data_source_block 1
_cod_depositor_comments
;
The following automatic conversions were performed:

data item '_exptl_absorpt_correction_type' value 'multi scan' was
changed to 'multi-scan' in accordance with the
/home/data/users/saulius/crontab/automatic-downloads/rss-feeds/RSC/lib/dictionaries/cif_core.dic
dictionary named 'cif_core.dic' version 2.4.2 last updated on
2011-04-26.

data item '_symmetry_cell_setting' value 'Orthorhombic' was changed
to 'orthorhombic' in accordance with the
/home/data/users/saulius/crontab/automatic-downloads/rss-feeds/RSC/lib/dictionaries/cif_core.dic
dictionary named 'cif_core.dic' version 2.4.2 last updated on
2011-04-26.

Automatic conversion script
Id: cif_fix_values 7556 2019-12-06 15:28:31Z antanas 

 Adding full bibliography for 7157275.cif.
;
_cod_original_cell_volume 1615.8(3)
_cod_original_sg_symbol_H-M 'P2(1)2(1)2(1) '
_cod_database_code 7157275

loop_
_symmetry_equiv_pos_as_xyz
'x, y, z'
'-x+1/2, -y, z+1/2'
'-x, y+1/2, -z+1/2'
'x+1/2, -y+1/2, -z'

loop_
_atom_site_label
_atom_site_type_symbol
_atom_site_fract_x
_atom_site_fract_y
_atom_site_fract_z
_atom_site_U_iso_or_equiv
_atom_site_adp_type
_atom_site_occupancy
_atom_site_symmetry_multiplicity
_atom_site_calc_flag
_atom_site_refinement_flags
S1 S 0.6326(2) 0.24649(10) 0.17580(7) 0.0670(4) Uani 1 1 d U
C6 C 0.5009(9) 0.4634(3) 0.1825(2) 0.0513(11) Uani 1 1 d U
O2 O 0.8433(7) 0.0979(2) 0.13473(17) 0.0692(10) Uani 1 1 d U
N1 N 0.5172(7) 0.1353(2) 0.07268(17) 0.0467(9) Uani 1 1 d U
C14 C 0.5262(8) -0.0389(3) 0.0542(2) 0.0421(11) Uani 1 1 d U
O1 O 0.1931(7) 0.1673(2) 0.00855(18) 0.0712(11) Uani 1 1 d U
C7 C 0.2958(9) 0.3905(3) 0.1847(2) 0.0583(13) Uani 1 1 d U
H7A H 0.1562 0.4176 0.1619 0.070 Uiso 1 1 calc R
C15 C 0.6718(9) -0.1141(3) 0.0393(2) 0.0577(13) Uani 1 1 d U
H15A H 0.8111 -0.1038 0.0149 0.069 Uiso 1 1 calc R
C12 C 0.6723(9) 0.1492(3) 0.1238(2) 0.0495(12) Uani 1 1 d U
C19 C 0.3144(9) -0.0571(3) 0.0892(2) 0.0556(13) Uani 1 1 d U
H19A H 0.2064 -0.0086 0.0985 0.067 Uiso 1 1 calc R
C16 C 0.6192(10) -0.2041(3) 0.0592(3) 0.0655(15) Uani 1 1 d U
H16A H 0.7223 -0.2535 0.0483 0.079 Uiso 1 1 calc R
C11 C 0.3101(9) 0.1889(3) 0.0564(3) 0.0500(12) Uani 1 1 d U
C9 C 0.3726(9) 0.3006(3) 0.1475(2) 0.0493(11) Uani 1 1 d U
C17 C 0.4138(10) -0.2212(3) 0.0952(3) 0.0632(14) Uani 1 1 d U
H17A H 0.3768 -0.2818 0.1092 0.076 Uiso 1 1 calc R
C5 C 0.5923(10) 0.5058(3) 0.2366(3) 0.0685(15) Uani 1 1 d U
H5A H 0.5339 0.4896 0.2773 0.082 Uiso 1 1 calc R
C10 C 0.2468(8) 0.2689(3) 0.0964(2) 0.0458(11) Uani 1 1 d U
H10A H 0.1057 0.3012 0.0857 0.055 Uiso 1 1 calc R
C13 C 0.5883(9) 0.0577(3) 0.0284(2) 0.0536(12) Uani 1 1 d U
H13A H 0.7617 0.0610 0.0208 0.064 Uiso 1 1 calc R
H13B H 0.5074 0.0665 -0.0129 0.064 Uiso 1 1 calc R
C1 C 0.5903(11) 0.4895(3) 0.1226(3) 0.0646(15) Uani 1 1 d U
H1A H 0.5277 0.4611 0.0856 0.078 Uiso 1 1 calc R
C18 C 0.2670(10) -0.1478(4) 0.1099(3) 0.0617(14) Uani 1 1 d U
H18A H 0.1292 -0.1589 0.1347 0.074 Uiso 1 1 calc R
C2 C 0.7682(11) 0.5557(4) 0.1163(3) 0.0740(17) Uani 1 1 d U
H2A H 0.8260 0.5719 0.0755 0.089 Uiso 1 1 calc R
C8 C 0.2122(11) 0.3643(4) 0.2525(3) 0.0771(17) Uani 1 1 d U
H8A H 0.1620 0.4201 0.2750 0.116 Uiso 1 1 calc R
H8B H 0.3435 0.3351 0.2755 0.116 Uiso 1 1 calc R
H8C H 0.0785 0.3212 0.2497 0.116 Uiso 1 1 calc R
C3 C 0.8621(11) 0.5985(4) 0.1709(3) 0.0807(16) Uani 1 1 d U
H3A H 0.9835 0.6436 0.1671 0.097 Uiso 1 1 calc R
C4 C 0.7763(11) 0.5744(4) 0.2302(3) 0.0821(17) Uani 1 1 d U
H4A H 0.8391 0.6033 0.2670 0.099 Uiso 1 1 calc R

loop_
_atom_site_aniso_label
_atom_site_aniso_U_11
_atom_site_aniso_U_22
_atom_site_aniso_U_33
_atom_site_aniso_U_23
_atom_site_aniso_U_13
_atom_site_aniso_U_12
S1 0.0617(8) 0.0617(8) 0.0777(9) -0.0190(8) -0.0161(7) 0.0061(7)
C6 0.071(3) 0.033(3) 0.050(3) -0.006(2) 0.006(3) 0.003(2)
O2 0.069(2) 0.057(2) 0.082(3) 0.0003(18) -0.015(2) 0.019(2)
N1 0.054(2) 0.036(2) 0.050(2) -0.0073(17) -0.0027(19) 0.0011(18)
C14 0.044(3) 0.038(2) 0.045(3) -0.006(2) -0.002(2) -0.004(2)
O1 0.071(2) 0.069(3) 0.073(3) -0.0047(19) -0.021(2) 0.001(2)
C7 0.063(3) 0.050(3) 0.062(3) -0.006(3) 0.000(3) 0.004(2)
C15 0.053(3) 0.051(3) 0.069(3) -0.003(3) 0.011(3) 0.005(2)
C12 0.049(3) 0.044(3) 0.056(3) -0.002(2) 0.002(2) 0.003(2)
C19 0.053(3) 0.049(3) 0.065(3) -0.001(3) 0.006(2) 0.008(2)
C16 0.063(3) 0.037(3) 0.096(4) 0.002(3) 0.015(3) 0.005(3)
C11 0.052(3) 0.037(3) 0.061(3) 0.003(2) -0.007(3) -0.004(2)
C9 0.046(3) 0.038(2) 0.064(3) -0.004(2) 0.010(2) 0.002(2)
C17 0.072(4) 0.046(3) 0.072(4) 0.004(3) -0.002(3) -0.003(3)
C5 0.093(4) 0.057(3) 0.055(3) -0.007(3) 0.006(3) -0.011(3)
C10 0.045(3) 0.032(3) 0.060(3) 0.002(2) -0.003(2) 0.001(2)
C13 0.075(3) 0.039(3) 0.047(3) -0.006(2) 0.011(2) 0.007(2)
C1 0.096(4) 0.043(3) 0.054(3) 0.001(2) 0.006(3) 0.003(3)
C18 0.057(3) 0.056(3) 0.073(4) -0.001(3) 0.015(3) -0.004(3)
C2 0.099(4) 0.041(3) 0.082(4) 0.004(3) 0.033(3) 0.008(3)
C8 0.088(4) 0.071(4) 0.072(4) -0.016(3) 0.028(3) -0.007(3)
C3 0.086(4) 0.044(3) 0.112(5) 0.000(3) 0.013(4) -0.006(3)
C4 0.099(4) 0.066(4) 0.081(4) -0.007(3) -0.012(4) -0.019(3)

loop_
_atom_type_symbol
_atom_type_description
_atom_type_scat_dispersion_real
_atom_type_scat_dispersion_imag
_atom_type_scat_source
C C 0.0033 0.0016 'International Tables Vol C Tables 4.2.6.8 and 6.1.1.4'
H H 0.0000 0.0000 'International Tables Vol C Tables 4.2.6.8 and 6.1.1.4'
N N 0.0061 0.0033 'International Tables Vol C Tables 4.2.6.8 and 6.1.1.4'
O O 0.0106 0.0060 'International Tables Vol C Tables 4.2.6.8 and 6.1.1.4'
S S 0.1246 0.1234 'International Tables Vol C Tables 4.2.6.8 and 6.1.1.4'

loop_
_geom_angle_atom_site_label_1
_geom_angle_atom_site_label_2
_geom_angle_atom_site_label_3
_geom_angle
C9 S1 C12 104.2(2)
C5 C6 C1 118.9(5)
C5 C6 C7 123.1(5)
C1 C6 C7 118.0(4)
C12 N1 C11 127.5(4)
C12 N1 C13 114.6(4)
C11 N1 C13 117.8(4)
C15 C14 C19 117.5(4)
C15 C14 C13 119.7(4)
C19 C14 C13 122.7(4)
C8 C7 C6 114.6(4)
C8 C7 C9 109.8(4)
C6 C7 C9 109.9(4)
C14 C15 C16 122.3(5)
O2 C12 N1 122.7(4)
O2 C12 S1 117.0(4)
N1 C12 S1 120.2(4)
C18 C19 C14 119.4(4)
C15 C16 C17 119.9(5)
O1 C11 N1 119.0(4)
O1 C11 C10 122.2(4)
N1 C11 C10 118.8(4)
C10 C9 C7 121.8(4)
C10 C9 S1 123.1(4)
C7 C9 S1 115.2(4)
C18 C17 C16 118.5(5)
C6 C5 C4 119.6(5)
C9 C10 C11 126.1(4)
N1 C13 C14 113.4(4)
C2 C1 C6 121.7(5)
C17 C18 C19 122.3(5)
C1 C2 C3 119.7(6)
C4 C3 C2 119.7(6)
C3 C4 C5 120.5(6)

loop_
_geom_bond_atom_site_label_1
_geom_bond_atom_site_label_2
_geom_bond_distance
S1 C9 1.728(5)
S1 C12 1.762(5)
C6 C5 1.365(7)
C6 C1 1.382(7)
C6 C7 1.534(6)
O2 C12 1.212(5)
N1 C12 1.373(6)
N1 C11 1.412(6)
N1 C13 1.485(5)
C14 C15 1.371(6)
C14 C19 1.397(6)
C14 C13 1.510(6)
O1 C11 1.219(5)
C7 C8 1.520(7)
C7 C9 1.548(6)
C15 C16 1.373(7)
C19 C18 1.382(7)
C16 C17 1.376(7)
C11 C10 1.446(6)
C9 C10 1.340(6)
C17 C18 1.353(7)
C5 C4 1.412(7)
C1 C2 1.364(7)
C2 C3 1.382(8)
C3 C4 1.356(8)
